data_4130186
loop_
_publ_author_name
'Mo, Zhenbo'
'Rit, Arnab'
'Campos, Jes\'us'
'Kolychev, Eugene L.'
'Aldridge, Simon'

_publ_section_title
;
 Catalytic B-N Dehydrogenation Using Frustrated Lewis Pairs: Evidence for
 a Chain-Growth Coupling Mechanism.
;
_journal_issue 10
_journal_name_full 'Journal of the American Chemical Society'
_journal_page_first 3306
_journal_page_last 3309
_journal_paper_doi 10.1021/jacs.6b01170
_journal_volume 138
_journal_year 2016
_chemical_formula_moiety 'C91 H90 B2 Cl2 O2 P2'
_chemical_formula_sum 'C91 H90 B2 Cl2 O2 P2'
_chemical_formula_weight 1370.19
_space_group_IT_number 15
_space_group_name_Hall '-C 2yc'
_space_group_name_H-M_alt 'C 1 2/c 1'
_symmetry_cell_setting monoclinic
_symmetry_space_group_name_Hall '-C 2yc'
_symmetry_space_group_name_H-M 'C 1 2/c 1'
_atom_sites_solution_hydrogens difmap
_atom_sites_solution_primary other
_audit_creation_date 2014-12-03
_audit_creation_method CRYSTALS_ver_14.43
_cell_angle_alpha 90
_cell_angle_beta 101.146(2)
_cell_angle_gamma 90
_cell_formula_units_Z 4
_cell_length_a 21.3231(4)
_cell_length_b 8.55170(10)
_cell_length_c 41.7671(9)
_cell_measurement_reflns_used 33079
_cell_measurement_temperature 150
_cell_measurement_theta_max 77
_cell_measurement_theta_min 3
_cell_volume 7472.5(2)
_computing_cell_refinement 'CrysAlis, (Oxford Diffraction, 2002)'
_computing_data_collection 'SuperNova, (Oxford Diffraction, 2010)'
_computing_data_reduction 'CrysAlis, (Oxford Diffraction, 2002)'
_computing_molecular_graphics 'CAMERON (Watkin et al., 1996)'
_computing_publication_material 'CRYSTALS (Betteridge et al., 2003)'
_computing_structure_refinement 'CRYSTALS (Betteridge et al., 2003)'
_computing_structure_solution 'Superflip (Palatinus & Chapuis, 2007)'
_diffrn_ambient_temperature 150
_diffrn_measured_fraction_theta_full 0.999
_diffrn_measured_fraction_theta_max 0.994
_diffrn_measurement_device Area
_diffrn_measurement_device_type 'Oxford Diffraction SuperNova'
_diffrn_measurement_method \w
_diffrn_radiation_monochromator graphite
_diffrn_radiation_type 'Cu K\a'
_diffrn_radiation_wavelength 1.54180
_diffrn_reflns_av_R_equivalents 0.029
_diffrn_reflns_limit_h_max 25
_diffrn_reflns_limit_h_min -26
_diffrn_reflns_limit_k_max 10
_diffrn_reflns_limit_k_min -10
_diffrn_reflns_limit_l_max 52
_diffrn_reflns_limit_l_min -52
_diffrn_reflns_number 86631
_diffrn_reflns_theta_full 75.334
_diffrn_reflns_theta_max 76.871
_diffrn_reflns_theta_min 4.226
_diffrn_standards_number 0
_exptl_absorpt_coefficient_mu 1.562
_exptl_absorpt_correction_T_max 0.92
_exptl_absorpt_correction_T_min 0.68
_exptl_absorpt_correction_type multi-scan
_exptl_absorpt_process_details 'CrysAlis, (Oxford Diffraction, 2002)'
_exptl_crystal_colour colourless
_exptl_crystal_density_diffrn 1.218
_exptl_crystal_density_method 'not measured'
_exptl_crystal_description plate
_exptl_crystal_F_000 2904
_exptl_crystal_size_max 0.120
_exptl_crystal_size_mid 0.050
_exptl_crystal_size_min 0.050
_refine_diff_density_max 0.55
_refine_diff_density_min -0.53
_refine_ls_extinction_coef 40(7)
_refine_ls_extinction_method 'Larson (1970), Equation 22'
_refine_ls_goodness_of_fit_ref 1.0066
_refine_ls_hydrogen_treatment constr
_refine_ls_matrix_type full
_refine_ls_number_parameters 450
_refine_ls_number_reflns 7811
_refine_ls_number_restraints 14
_refine_ls_R_factor_all 0.0438
_refine_ls_R_factor_gt 0.0429
_refine_ls_shift/su_max 0.0018741
_refine_ls_shift/su_mean 0.0000758
_refine_ls_structure_factor_coef Fsqd
_refine_ls_weighting_details
;
 Method= Modified Sheldrick 
 w=1/[\s^2^(F^2^) + ( 0.04P)^2^ +12.70P] 
 ,where P=(max(Fo^2^,0) + 2Fc^2^)/3 
;
_refine_ls_weighting_scheme calc
_refine_ls_wR_factor_all 0.1047
_refine_ls_wR_factor_gt 0.1042
_refine_ls_wR_factor_ref 0.1047
_reflns_limit_h_max 26
_reflns_limit_h_min -26
_reflns_limit_k_max 10
_reflns_limit_k_min 0
_reflns_limit_l_max 52
_reflns_limit_l_min 0
_reflns_number_gt 7565
_reflns_number_total 7843
_reflns_threshold_expression I>2.0\s(I)
_oxford_diffrn_Wilson_B_factor 2.24
_oxford_diffrn_Wilson_scale 0.69
_oxford_refine_ls_r_factor_ref 0.0438
_oxford_refine_ls_scale 1.490(6)
_oxford_reflns_number_all 7811
_oxford_reflns_threshold_expression_ref I>-3.0\s(I)
_oxford_structure_analysis_title '332ZMRT14 in C 2/c'
_cod_data_source_file ja6b01170_si_002.cif
_cod_data_source_block 3
_cod_depositor_comments
;
The following automatic conversions were performed:

data item '_atom_sites_solution_primary' value 'Other' was changed to
'other' in accordance with the
/home/saulius/struct/COD-crude-data/automatic-downloads/DataCite-retrospective/ACS/depositions/lib/dictionaries/cif_core.dic
dictionary named 'cif_core.dic' version 2.4.2 last updated on
2011-04-26.

Automatic conversion script
Id: cif_fix_values 6909 2019-04-08 15:41:33Z antanas 
;
_cod_original_sg_symbol_H-M 'C 2/c '
_cod_database_code 4130186

loop_
_symmetry_equiv_pos_as_xyz
x,y,z
-x,-y,-z
x+1/2,y+1/2,z
-x+1/2,-y+1/2,-z
x,-y,z+1/2
-x,y,-z+1/2
x+1/2,-y+1/2,z+1/2
-x+1/2,y+1/2,-z+1/2

loop_
_atom_site_label
_atom_site_type_symbol
_atom_site_fract_x
_atom_site_fract_y
_atom_site_fract_z
_atom_site_U_iso_or_equiv
_atom_site_occupancy
_atom_site_adp_type
_atom_site_refinement_flags_posn
_atom_site_refinement_flags_adp
_atom_site_disorder_group
Cl1 Cl 0.95610(3) 0.26769(9) 0.77248(2) 0.0818 1.0000 Uani . . .
C2 C 1.000000(10) 0.3828(5) 0.750000(10) 0.0967 1.0000 Uani S T .
P3 P 0.631886(16) 0.23931(4) 0.578649(8) 0.0191 1.0000 Uani . . .
C4 C 0.55666(7) 0.21737(17) 0.54899(3) 0.0208 1.0000 Uani . . .
C5 C 0.51505(7) 0.09964(18) 0.55480(4) 0.0243 1.0000 Uani . . .
C6 C 0.45792(8) 0.0734(2) 0.53307(4) 0.0296 1.0000 Uani . . .
C7 C 0.44164(7) 0.1639(2) 0.50529(4) 0.0297 1.0000 Uani . . .
C8 C 0.48226(8) 0.28199(19) 0.49921(4) 0.0284 1.0000 Uani . . .
C9 C 0.53907(7) 0.30953(18) 0.52107(4) 0.0254 1.0000 Uani . . .
C10 C 0.69031(7) 0.16901(17) 0.55475(3) 0.0211 1.0000 Uani . . .
C11 C 0.75310(7) 0.14132(17) 0.57131(3) 0.0219 1.0000 Uani . . .
O12 O 0.76649(5) 0.19346(13) 0.60314(2) 0.0259 1.0000 Uani . . .
C13 C 0.82346(7) 0.15064(18) 0.62319(4) 0.0221 1.0000 Uani . . .
C14 C 0.82958(7) 0.19579(18) 0.65589(4) 0.0226 1.0000 Uani . . .
C15 C 0.88713(7) 0.1579(2) 0.67676(4) 0.0304 1.0000 Uani . . .
C16 C 0.93432(8) 0.0727(2) 0.66594(4) 0.0361 1.0000 Uani . . .
C17 C 0.92647(7) 0.0328(2) 0.63346(4) 0.0316 1.0000 Uani . . .
C18 C 0.87126(7) 0.07314(19) 0.61108(4) 0.0250 1.0000 Uani . . .
C19 C 0.86646(8) 0.0405(3) 0.57502(4) 0.0380 1.0000 Uani D . .
C20 C 0.79861(7) 0.06831(18) 0.55663(4) 0.0250 1.0000 Uani . . .
C21 C 0.78000(8) 0.0251(2) 0.52388(4) 0.0303 1.0000 Uani . . .
C22 C 0.71906(8) 0.0531(2) 0.50676(4) 0.0329 1.0000 Uani . . .
C23 C 0.67444(7) 0.1243(2) 0.52216(4) 0.0272 1.0000 Uani . . .
B26 B 0.77794(8) 0.2867(2) 0.67130(4) 0.0209 1.0000 Uani . . .
C27 C 0.70693(7) 0.23098(17) 0.66801(3) 0.0211 1.0000 Uani . . .
C28 C 0.65657(7) 0.34032(19) 0.66802(4) 0.0250 1.0000 Uani . . .
C29 C 0.59351(7) 0.2888(2) 0.66333(4) 0.0294 1.0000 Uani . . .
C30 C 0.57715(7) 0.1320(2) 0.65977(4) 0.0310 1.0000 Uani . . .
C31 C 0.62622(8) 0.0244(2) 0.66132(4) 0.0281 1.0000 Uani . . .
C32 C 0.68990(7) 0.07004(18) 0.66499(3) 0.0231 1.0000 Uani . . .
C33 C 0.73825(8) -0.06011(19) 0.66676(4) 0.0312 1.0000 Uani . . .
C34 C 0.50810(8) 0.0804(3) 0.65459(5) 0.0477 1.0000 Uani . . .
C35 C 0.66775(8) 0.5140(2) 0.67268(5) 0.0341 1.0000 Uani . . .
C36 C 0.80780(7) 0.43316(17) 0.69184(3) 0.0215 1.0000 Uani . . .
C37 C 0.83376(7) 0.55716(18) 0.67635(4) 0.0239 1.0000 Uani . . .
C38 C 0.86348(7) 0.68204(18) 0.69451(4) 0.0259 1.0000 Uani . . .
C39 C 0.86943(7) 0.68835(19) 0.72824(4) 0.0269 1.0000 Uani . . .
C40 C 0.84417(7) 0.56584(19) 0.74356(4) 0.0263 1.0000 Uani . . .
C41 C 0.81324(7) 0.43971(18) 0.72600(3) 0.0233 1.0000 Uani . . .
C42 C 0.78646(8) 0.3114(2) 0.74415(4) 0.0332 1.0000 Uani . . .
C43 C 0.90149(10) 0.8259(2) 0.74733(5) 0.0420 1.0000 Uani . . .
C44 C 0.82781(9) 0.5609(2) 0.63969(4) 0.0351 1.0000 Uani . . .
C45 C 0.64176(7) 0.45225(17) 0.57779(3) 0.0226 1.0000 Uani . . .
C46 C 0.59920(8) 0.5408(2) 0.59191(4) 0.0311 1.0000 Uani . . .
C47 C 0.60393(10) 0.7023(2) 0.59366(5) 0.0406 1.0000 Uani . . .
C48 C 0.65171(11) 0.7778(2) 0.58196(5) 0.0461 1.0000 Uani . . .
C49 C 0.69390(10) 0.6928(2) 0.56777(6) 0.0483 1.0000 Uani . . .
C50 C 0.68909(9) 0.5299(2) 0.56557(4) 0.0349 1.0000 Uani . . .
C3 C 0.88560(16) -0.1297(4) 0.57020(6) 0.0909 1.0000 Uani D . .
C1 C 0.91066(10) 0.1567(5) 0.56205(6) 0.0934 1.0000 Uani D . .
H22 H 1.0193 0.4851 0.7528 0.1488 0.5000 Uiso R . -1
H24 H 0.9814 0.4680 0.7347 0.1476 0.5000 Uiso R . -1
H51 H 0.5256 0.0361 0.5737 0.0275 1.0000 Uiso R . .
H61 H 0.4291 -0.0059 0.5374 0.0349 1.0000 Uiso R . .
H71 H 0.4022 0.1459 0.4900 0.0346 1.0000 Uiso R . .
H81 H 0.4708 0.3439 0.4799 0.0344 1.0000 Uiso R . .
H91 H 0.5672 0.3910 0.5171 0.0299 1.0000 Uiso R . .
H151 H 0.8947 0.1906 0.6994 0.0360 1.0000 Uiso R . .
H161 H 0.9728 0.0450 0.6811 0.0425 1.0000 Uiso R . .
H171 H 0.9593 -0.0231 0.6259 0.0364 1.0000 Uiso R . .
H211 H 0.8098 -0.0242 0.5133 0.0358 1.0000 Uiso R . .
H221 H 0.7075 0.0242 0.4845 0.0380 1.0000 Uiso R . .
H231 H 0.6320 0.1409 0.5107 0.0313 1.0000 Uiso R . .
H291 H 0.5606 0.3637 0.6626 0.0349 1.0000 Uiso R . .
H311 H 0.6165 -0.0841 0.6598 0.0330 1.0000 Uiso R . .
H331 H 0.7192 -0.1589 0.6709 0.0452 1.0000 Uiso R . .
H333 H 0.7755 -0.0435 0.6837 0.0464 1.0000 Uiso R . .
H332 H 0.7525 -0.0704 0.6458 0.0468 1.0000 Uiso R . .
H341 H 0.5031 -0.0306 0.6543 0.0725 1.0000 Uiso R . .
H343 H 0.4894 0.1176 0.6723 0.0720 1.0000 Uiso R . .
H342 H 0.4834 0.1226 0.6346 0.0729 1.0000 Uiso R . .
H351 H 0.6275 0.5707 0.6693 0.0499 1.0000 Uiso R . .
H353 H 0.6909 0.5373 0.6950 0.0503 1.0000 Uiso R . .
H352 H 0.6926 0.5564 0.6573 0.0500 1.0000 Uiso R . .
H381 H 0.8801 0.7656 0.6835 0.0300 1.0000 Uiso R . .
H401 H 0.8492 0.5682 0.7671 0.0309 1.0000 Uiso R . .
H422 H 0.7987 0.3235 0.7677 0.0503 1.0000 Uiso R . .
H421 H 0.8014 0.2092 0.7389 0.0508 1.0000 Uiso R . .
H423 H 0.7407 0.3097 0.7382 0.0506 1.0000 Uiso R . .
H432 H 0.9272 0.7930 0.7672 0.0641 1.0000 Uiso R . .
H431 H 0.9279 0.8832 0.7351 0.0632 1.0000 Uiso R . .
H433 H 0.8714 0.8968 0.7532 0.0649 1.0000 Uiso R . .
H442 H 0.8326 0.6638 0.6319 0.0534 1.0000 Uiso R . .
H441 H 0.8603 0.4970 0.6326 0.0530 1.0000 Uiso R . .
H443 H 0.7870 0.5206 0.6281 0.0519 1.0000 Uiso R . .
H461 H 0.5662 0.4887 0.6002 0.0378 1.0000 Uiso R . .
H471 H 0.5751 0.7618 0.6038 0.0490 1.0000 Uiso R . .
H481 H 0.6557 0.8876 0.5841 0.0559 1.0000 Uiso R . .
H491 H 0.7261 0.7439 0.5596 0.0574 1.0000 Uiso R . .
H501 H 0.7178 0.4715 0.5560 0.0404 1.0000 Uiso R . .
H33 H 0.8830 -0.1475 0.5473 0.1347 1.0000 Uiso R . .
H32 H 0.9299 -0.1462 0.5812 0.1341 1.0000 Uiso R . .
H31 H 0.8569 -0.2010 0.5780 0.1346 1.0000 Uiso R . .
H13 H 0.9082 0.1334 0.5391 0.1372 1.0000 Uiso R . .
H12 H 0.9544 0.1441 0.5737 0.1374 1.0000 Uiso R . .
H11 H 0.8964 0.2640 0.5646 0.1370 1.0000 Uiso R . .

loop_
_atom_site_aniso_label
_atom_site_aniso_U_11
_atom_site_aniso_U_22
_atom_site_aniso_U_33
_atom_site_aniso_U_23
_atom_site_aniso_U_13
_atom_site_aniso_U_12
Cl1 0.0576(4) 0.0791(5) 0.0951(5) 0.0264(4) -0.0192(3) 0.0066(3)
C2 0.047(2) 0.0415(19) 0.198(6) 0.0000 0.015(3) 0.0000
P3 0.01841(17) 0.02007(18) 0.01877(17) 0.00034(13) 0.00356(13) 0.00118(13)
C4 0.0199(6) 0.0206(7) 0.0221(7) -0.0026(5) 0.0045(5) 0.0026(5)
C5 0.0244(7) 0.0227(7) 0.0264(7) -0.0008(6) 0.0065(6) 0.0008(6)
C6 0.0247(7) 0.0290(8) 0.0358(8) -0.0063(7) 0.0073(6) -0.0049(6)
C7 0.0228(7) 0.0334(8) 0.0307(8) -0.0100(7) -0.0004(6) 0.0036(6)
C8 0.0305(8) 0.0282(8) 0.0245(7) -0.0016(6) 0.0002(6) 0.0071(6)
C9 0.0267(7) 0.0231(7) 0.0258(7) 0.0005(6) 0.0037(6) 0.0005(6)
C10 0.0221(7) 0.0204(7) 0.0215(7) -0.0003(5) 0.0060(5) 0.0003(5)
C11 0.0239(7) 0.0232(7) 0.0190(6) 0.0011(5) 0.0054(5) 0.0018(6)
O12 0.0206(5) 0.0371(6) 0.0190(5) -0.0028(4) 0.0018(4) 0.0096(4)
C13 0.0167(6) 0.0248(7) 0.0244(7) 0.0023(6) 0.0030(5) 0.0026(5)
C14 0.0183(6) 0.0239(7) 0.0248(7) -0.0013(6) 0.0022(5) 0.0007(5)
C15 0.0229(7) 0.0371(9) 0.0285(8) -0.0055(7) -0.0015(6) 0.0042(6)
C16 0.0217(7) 0.0469(10) 0.0356(9) -0.0033(8) -0.0045(6) 0.0101(7)
C17 0.0197(7) 0.0387(9) 0.0369(9) -0.0011(7) 0.0061(6) 0.0092(6)
C18 0.0199(7) 0.0292(8) 0.0270(7) 0.0019(6) 0.0068(6) 0.0034(6)
C19 0.0268(8) 0.0640(12) 0.0254(8) 0.0046(8) 0.0108(6) 0.0179(8)
C20 0.0244(7) 0.0282(8) 0.0240(7) 0.0023(6) 0.0089(6) 0.0040(6)
C21 0.0297(8) 0.0367(9) 0.0278(8) -0.0043(7) 0.0137(6) 0.0021(7)
C22 0.0327(8) 0.0435(10) 0.0234(7) -0.0093(7) 0.0078(6) -0.0024(7)
C23 0.0236(7) 0.0338(8) 0.0237(7) -0.0039(6) 0.0037(6) -0.0018(6)
B26 0.0219(7) 0.0225(8) 0.0171(7) 0.0019(6) 0.0007(6) 0.0026(6)
C27 0.0197(7) 0.0249(7) 0.0180(6) -0.0018(5) 0.0020(5) 0.0015(5)
C28 0.0234(7) 0.0288(8) 0.0218(7) -0.0024(6) 0.0022(5) 0.0041(6)
C29 0.0209(7) 0.0388(9) 0.0281(8) -0.0014(7) 0.0034(6) 0.0065(6)
C30 0.0214(7) 0.0447(10) 0.0267(7) 0.0005(7) 0.0042(6) -0.0035(7)
C31 0.0289(8) 0.0297(8) 0.0257(7) -0.0012(6) 0.0055(6) -0.0058(6)
C32 0.0238(7) 0.0261(7) 0.0193(6) -0.0007(6) 0.0038(5) 0.0003(6)
C33 0.0307(8) 0.0223(7) 0.0415(9) 0.0002(7) 0.0092(7) 0.0009(6)
C34 0.0243(8) 0.0601(13) 0.0587(12) 0.0017(10) 0.0080(8) -0.0077(8)
C35 0.0266(8) 0.0284(8) 0.0439(9) -0.0074(7) -0.0015(7) 0.0086(6)
C36 0.0176(6) 0.0242(7) 0.0218(7) -0.0012(5) 0.0021(5) 0.0017(5)
C37 0.0224(7) 0.0255(7) 0.0235(7) 0.0005(6) 0.0038(5) 0.0023(6)
C38 0.0239(7) 0.0234(7) 0.0308(8) 0.0011(6) 0.0061(6) -0.0001(6)
C39 0.0231(7) 0.0264(8) 0.0302(8) -0.0056(6) 0.0031(6) 0.0015(6)
C40 0.0250(7) 0.0319(8) 0.0214(7) -0.0037(6) 0.0026(6) 0.0023(6)
C41 0.0203(7) 0.0274(7) 0.0221(7) -0.0001(6) 0.0041(5) 0.0015(6)
C42 0.0371(9) 0.0388(9) 0.0241(7) 0.0022(7) 0.0068(6) -0.0079(7)
C43 0.0478(11) 0.0369(10) 0.0406(10) -0.0126(8) 0.0071(8) -0.0117(8)
C44 0.0460(10) 0.0353(9) 0.0240(8) 0.0029(7) 0.0067(7) -0.0062(8)
C45 0.0240(7) 0.0213(7) 0.0201(6) 0.0000(5) -0.0018(5) -0.0003(6)
C46 0.0336(8) 0.0266(8) 0.0324(8) -0.0010(6) 0.0046(7) 0.0048(7)
C47 0.0529(11) 0.0266(9) 0.0381(9) -0.0045(7) -0.0018(8) 0.0105(8)
C48 0.0591(12) 0.0208(8) 0.0490(11) 0.0010(8) -0.0126(9) -0.0011(8)
C49 0.0476(11) 0.0350(10) 0.0594(13) 0.0125(9) 0.0028(9) -0.0152(9)
C50 0.0338(9) 0.0310(9) 0.0402(9) 0.0046(7) 0.0078(7) -0.0042(7)
C3 0.109(2) 0.115(2) 0.0381(11) -0.0270(13) -0.0128(13) 0.087(2)
C1 0.0277(10) 0.204(4) 0.0475(13) 0.0519(18) 0.0053(9) -0.0212(16)

loop_
_atom_type_symbol
_atom_type_scat_dispersion_real
_atom_type_scat_dispersion_imag
_atom_type_scat_Cromer_Mann_a1
_atom_type_scat_Cromer_Mann_b1
_atom_type_scat_Cromer_Mann_a2
_atom_type_scat_Cromer_Mann_b2
_atom_type_scat_Cromer_Mann_a3
_atom_type_scat_Cromer_Mann_b3
_atom_type_scat_Cromer_Mann_a4
_atom_type_scat_Cromer_Mann_b4
_atom_type_scat_Cromer_Mann_c
_atom_type_scat_source
C 0.0181 0.0091 2.3100 20.8439 1.0200 10.2075 1.5886 0.5687 0.8650 51.6512 0.2156 'International Tables Vol C 4.2.6.8 and 6.1.1.4'
H 0.0000 0.0000 0.4930 10.5109 0.3229 26.1257 0.1402 3.1424 0.0408 57.7998 0.0030 'International Tables Vol C 4.2.6.8 and 6.1.1.4'
P 0.2955 0.4335 6.4345 1.9067 4.1791 27.1570 1.7800 0.5260 1.4908 68.1645 1.1149 'International Tables Vol C 4.2.6.8 and 6.1.1.4'
B 0.0090 0.0039 2.0545 23.2185 1.3326 1.0210 1.0979 60.3498 0.7068 0.1403 -0.1932 'International Tables Vol C 4.2.6.8 and 6.1.1.4'
Cl 0.3639 0.7018 11.4604 0.0104 7.1964 1.1662 6.2556 18.5194 1.6455 47.7784 -9.5574 'International Tables Vol C 4.2.6.8 and 6.1.1.4'
O 0.0492 0.0322 3.0485 13.2771 2.2868 5.7011 1.5463 0.3239 0.8670 32.9089 0.2508 'International Tables Vol C 4.2.6.8 and 6.1.1.4'

loop_
_geom_angle_atom_site_label_1
_geom_angle_site_symmetry_1
_geom_angle_atom_site_label_2
_geom_angle_atom_site_label_3
_geom_angle_site_symmetry_3
_geom_angle
_geom_angle_publ_flag
H24 6_756 C2 Cl1 6_756 124.4 no
H24 6_756 C2 Cl1 . 104.7 no
Cl1 6_756 C2 Cl1 . 111.6(2) yes
H24 6_756 C2 H22 6_756 61.6 no
Cl1 6_756 C2 H22 6_756 134.8 no
Cl1 . C2 H22 6_756 108.4 no
H24 6_756 C2 H22 . 32.1 no
Cl1 6_756 C2 H22 . 108.4 no
Cl1 . C2 H22 . 134.8 no
H22 6_756 C2 H22 . 49.8 no
H24 6_756 C2 H24 . 86.4 no
Cl1 6_756 C2 H24 . 104.7 no
Cl1 . C2 H24 . 124.4 no
H22 6_756 C2 H24 . 32.1 no
H22 . C2 H24 . 61.6 no
C4 . P3 C10 . 101.25(6) yes
C4 . P3 C45 . 100.18(6) yes
C10 . P3 C45 . 102.78(7) yes
P3 . C4 C5 . 117.29(11) yes
P3 . C4 C9 . 124.32(11) yes
C5 . C4 C9 . 118.38(13) yes
C4 . C5 C6 . 120.67(14) yes
C4 . C5 H51 . 120.1 no
C6 . C5 H51 . 119.2 no
C5 . C6 C7 . 120.28(15) yes
C5 . C6 H61 . 120.3 no
C7 . C6 H61 . 119.4 no
C6 . C7 C8 . 119.84(14) yes
C6 . C7 H71 . 120.8 no
C8 . C7 H71 . 119.4 no
C7 . C8 C9 . 119.99(15) yes
C7 . C8 H81 . 119.5 no
C9 . C8 H81 . 120.6 no
C4 . C9 C8 . 120.83(14) yes
C4 . C9 H91 . 118.6 no
C8 . C9 H91 . 120.6 no
P3 . C10 C11 . 117.98(11) yes
P3 . C10 C23 . 123.93(11) yes
C11 . C10 C23 . 117.65(13) yes
C10 . C11 O12 . 114.87(12) yes
C10 . C11 C20 . 122.60(13) yes
O12 . C11 C20 . 122.53(13) yes
C11 . O12 C13 . 119.45(11) yes
O12 . C13 C14 . 114.97(12) yes
O12 . C13 C18 . 121.66(13) yes
C14 . C13 C18 . 123.33(13) yes
C13 . C14 C15 . 116.66(13) yes
C13 . C14 B26 . 126.22(13) yes
C15 . C14 B26 . 117.12(13) yes
C14 . C15 C16 . 121.53(15) yes
C14 . C15 H151 . 120.1 no
C16 . C15 H151 . 118.4 no
C15 . C16 C17 . 119.57(15) yes
C15 . C16 H161 . 119.6 no
C17 . C16 H161 . 120.8 no
C16 . C17 C18 . 121.58(14) yes
C16 . C17 H171 . 119.7 no
C18 . C17 H171 . 118.7 no
C17 . C18 C13 . 117.16(14) yes
C17 . C18 C19 . 120.35(14) yes
C13 . C18 C19 . 122.41(13) yes
C18 . C19 C20 . 110.36(12) yes
C18 . C19 C3 . 109.65(16) yes
C20 . C19 C3 . 109.47(18) yes
C18 . C19 C1 . 107.61(18) yes
C20 . C19 C1 . 108.01(16) yes
C3 . C19 C1 . 111.7(2) yes
C19 . C20 C11 . 121.62(14) yes
C19 . C20 C21 . 121.02(14) yes
C11 . C20 C21 . 117.34(14) yes
C20 . C21 C22 . 121.51(14) yes
C20 . C21 H211 . 119.2 no
C22 . C21 H211 . 119.3 no
C21 . C22 C23 . 119.87(14) yes
C21 . C22 H221 . 120.3 no
C23 . C22 H221 . 119.8 no
C10 . C23 C22 . 121.01(14) yes
C10 . C23 H231 . 118.6 no
C22 . C23 H231 . 120.3 no
C14 . B26 C27 . 123.45(13) yes
C14 . B26 C36 . 111.78(12) yes
C27 . B26 C36 . 124.68(13) yes
B26 . C27 C28 . 121.07(13) yes
B26 . C27 C32 . 121.83(13) yes
C28 . C27 C32 . 117.11(13) yes
C27 . C28 C29 . 120.01(15) yes
C27 . C28 C35 . 123.05(14) yes
C29 . C28 C35 . 116.94(14) yes
C28 . C29 C30 . 122.49(15) yes
C28 . C29 H291 . 118.7 no
C30 . C29 H291 . 118.8 no
C29 . C30 C31 . 117.72(14) yes
C29 . C30 C34 . 121.02(16) yes
C31 . C30 C34 . 121.26(17) yes
C30 . C31 C32 . 122.06(15) yes
C30 . C31 H311 . 119.6 no
C32 . C31 H311 . 118.4 no
C27 . C32 C31 . 120.51(14) yes
C27 . C32 C33 . 123.28(13) yes
C31 . C32 C33 . 116.18(14) yes
C32 . C33 H331 . 110.3 no
C32 . C33 H333 . 112.6 no
H331 . C33 H333 . 108.2 no
C32 . C33 H332 . 110.4 no
H331 . C33 H332 . 107.0 no
H333 . C33 H332 . 108.2 no
C30 . C34 H341 . 113.2 no
C30 . C34 H343 . 109.4 no
H341 . C34 H343 . 106.2 no
C30 . C34 H342 . 111.5 no
H341 . C34 H342 . 108.6 no
H343 . C34 H342 . 107.7 no
C28 . C35 H351 . 111.0 no
C28 . C35 H353 . 111.0 no
H351 . C35 H353 . 107.6 no
C28 . C35 H352 . 111.9 no
H351 . C35 H352 . 107.1 no
H353 . C35 H352 . 108.0 no
B26 . C36 C37 . 119.95(13) yes
B26 . C36 C41 . 121.77(13) yes
C37 . C36 C41 . 118.14(13) yes
C36 . C37 C38 . 120.36(13) yes
C36 . C37 C44 . 121.13(14) yes
C38 . C37 C44 . 118.47(14) yes
C37 . C38 C39 . 121.69(14) yes
C37 . C38 H381 . 119.0 no
C39 . C38 H381 . 119.3 no
C38 . C39 C40 . 118.00(14) yes
C38 . C39 C43 . 120.58(15) yes
C40 . C39 C43 . 121.41(15) yes
C39 . C40 C41 . 121.79(14) yes
C39 . C40 H401 . 118.4 no
C41 . C40 H401 . 119.8 no
C36 . C41 C40 . 120.01(14) yes
C36 . C41 C42 . 120.99(14) yes
C40 . C41 C42 . 118.99(13) yes
C41 . C42 H422 . 112.1 no
C41 . C42 H421 . 111.7 no
H422 . C42 H421 . 106.8 no
C41 . C42 H423 . 110.2 no
H422 . C42 H423 . 109.0 no
H421 . C42 H423 . 106.8 no
C39 . C43 H432 . 111.0 no
C39 . C43 H431 . 111.6 no
H432 . C43 H431 . 108.5 no
C39 . C43 H433 . 112.0 no
H432 . C43 H433 . 105.6 no
H431 . C43 H433 . 107.9 no
C37 . C44 H442 . 111.8 no
C37 . C44 H441 . 111.9 no
H442 . C44 H441 . 106.6 no
C37 . C44 H443 . 112.8 no
H442 . C44 H443 . 107.7 no
H441 . C44 H443 . 105.7 no
P3 . C45 C46 . 116.32(12) yes
P3 . C45 C50 . 125.30(13) yes
C46 . C45 C50 . 118.32(15) yes
C45 . C46 C47 . 121.06(17) yes
C45 . C46 H461 . 119.1 no
C47 . C46 H461 . 119.8 no
C46 . C47 C48 . 120.08(18) yes
C46 . C47 H471 . 120.4 no
C48 . C47 H471 . 119.5 no
C47 . C48 C49 . 119.75(17) yes
C47 . C48 H481 . 119.5 no
C49 . C48 H481 . 120.7 no
C48 . C49 C50 . 120.56(19) yes
C48 . C49 H491 . 119.9 no
C50 . C49 H491 . 119.5 no
C49 . C50 C45 . 120.21(18) yes
C49 . C50 H501 . 120.9 no
C45 . C50 H501 . 118.9 no
C19 . C3 H33 . 108.4 no
C19 . C3 H32 . 109.4 no
H33 . C3 H32 . 108.0 no
C19 . C3 H31 . 110.6 no
H33 . C3 H31 . 108.7 no
H32 . C3 H31 . 111.6 no
C19 . C1 H13 . 107.1 no
C19 . C1 H12 . 110.3 no
H13 . C1 H12 . 109.6 no
C19 . C1 H11 . 110.0 no
H13 . C1 H11 . 110.0 no
H12 . C1 H11 . 109.8 no

loop_
_geom_bond_atom_site_label_1
_geom_bond_atom_site_label_2
_geom_bond_site_symmetry_2
_geom_bond_distance
_geom_bond_publ_flag
Cl1 C2 . 1.751(2) yes
C2 H24 6_756 1.000 no
C2 H22 6_756 0.965 no
C2 H22 . 0.965 no
C2 H24 . 1.000 no
P3 C4 . 1.8370(15) yes
P3 C10 . 1.8412(14) yes
P3 C45 . 1.8343(15) yes
C4 C5 . 1.394(2) yes
C4 C9 . 1.397(2) yes
C5 C6 . 1.390(2) yes
C5 H51 . 0.948 no
C6 C7 . 1.382(2) yes
C6 H61 . 0.957 no
C7 C8 . 1.385(2) yes
C7 H71 . 0.964 no
C8 C9 . 1.389(2) yes
C8 H81 . 0.956 no
C9 H91 . 0.954 no
C10 C11 . 1.403(2) yes
C10 C23 . 1.392(2) yes
C11 O12 . 1.3787(17) yes
C11 C20 . 1.392(2) yes
O12 C13 . 1.3851(17) yes
C13 C14 . 1.401(2) yes
C13 C18 . 1.390(2) yes
C14 C15 . 1.399(2) yes
C14 B26 . 1.583(2) yes
C15 C16 . 1.387(2) yes
C15 H151 . 0.970 no
C16 C17 . 1.377(2) yes
C16 H161 . 0.963 no
C17 C18 . 1.398(2) yes
C17 H171 . 0.950 no
C18 C19 . 1.516(2) yes
C19 C20 . 1.520(2) yes
C19 C3 . 1.535(3) yes
C19 C1 . 1.538(3) yes
C20 C21 . 1.398(2) yes
C21 C22 . 1.378(2) yes
C21 H211 . 0.942 no
C22 C23 . 1.388(2) yes
C22 H221 . 0.948 no
C23 H231 . 0.948 no
B26 C27 . 1.568(2) yes
B26 C36 . 1.581(2) yes
C27 C28 . 1.424(2) yes
C27 C32 . 1.423(2) yes
C28 C29 . 1.392(2) yes
C28 C35 . 1.511(2) yes
C29 C30 . 1.387(3) yes
C29 H291 . 0.946 no
C30 C31 . 1.385(2) yes
C30 C34 . 1.512(2) yes
C31 C32 . 1.392(2) yes
C31 H311 . 0.950 no
C32 C33 . 1.509(2) yes
C33 H331 . 0.967 no
C33 H333 . 0.966 no
C33 H332 . 0.982 no
C34 H341 . 0.955 no
C34 H343 . 0.960 no
C34 H342 . 0.965 no
C35 H351 . 0.972 no
C35 H353 . 0.989 no
C35 H352 . 0.978 no
C36 C37 . 1.410(2) yes
C36 C41 . 1.410(2) yes
C37 C38 . 1.390(2) yes
C37 C44 . 1.512(2) yes
C38 C39 . 1.391(2) yes
C38 H381 . 0.954 no
C39 C40 . 1.389(2) yes
C39 C43 . 1.509(2) yes
C40 C41 . 1.396(2) yes
C40 H401 . 0.969 no
C41 C42 . 1.507(2) yes
C42 H422 . 0.971 no
C42 H421 . 0.970 no
C42 H423 . 0.960 no
C43 H432 . 0.943 no
C43 H431 . 0.965 no
C43 H433 . 0.950 no
C44 H442 . 0.950 no
C44 H441 . 0.973 no
C44 H443 . 0.973 no
C45 C46 . 1.397(2) yes
C45 C50 . 1.385(2) yes
C46 C47 . 1.386(2) yes
C46 H461 . 0.954 no
C47 C48 . 1.373(3) yes
C47 H471 . 0.956 no
C48 C49 . 1.377(3) yes
C48 H481 . 0.945 no
C49 C50 . 1.398(3) yes
C49 H491 . 0.933 no
C50 H501 . 0.937 no
C3 H33 . 0.961 no
C3 H32 . 0.978 no
C3 H31 . 0.965 no
C1 H13 . 0.969 no
C1 H12 . 0.971 no
C1 H11 . 0.979 no

loop_
_geom_hbond_atom_site_label_D
_geom_hbond_atom_site_label_H
_geom_hbond_atom_site_label_A
_geom_hbond_angle_DHA
_geom_hbond_distance_DH
_geom_hbond_distance_HA
_geom_hbond_distance_DA
_geom_hbond_publ_flag
C23 H231 C9 134.02 0.948 2.555 3.285(2) yes
